data_4304602
loop_
_publ_author_name
'Jia-Mei Chen'
'Xiao-Mei Zhuang'
'Li-Zi Yang'
'Long Jiang'
'Xiao-Long Feng'
'Tong-Bu Lu'

_publ_section_title
;
Anion Recognition of Chloride and Bromide by a Rigid Dicobalt(II) Cryptate
;
_journal_name_full 'Inorganic Chemistry'
_journal_page_first 3158
_journal_page_last 3165
_journal_paper_doi 10.1021/ic702143d
_journal_volume 47
_journal_year 2008
_chemical_formula_sum 'C42 H67 Cl4 Co2 N11 O14'
_chemical_formula_weight 1209.73
_chemical_name_systematic
; 
 ? 
;
_space_group_IT_number 2
_symmetry_cell_setting triclinic
_symmetry_space_group_name_Hall '-P 1'
_symmetry_space_group_name_H-M 'P -1'
_atom_sites_solution_hydrogens geom
_atom_sites_solution_primary direct
_atom_sites_solution_secondary difmap
_audit_creation_method SHELXL-97
_cell_angle_alpha 87.556(2)
_cell_angle_beta 66.632(2)
_cell_angle_gamma 81.950(2)
_cell_formula_units_Z 2
_cell_length_a 13.0784(14)
_cell_length_b 13.9894(15)
_cell_length_c 15.6486(17)
_cell_measurement_reflns_used 2745
_cell_measurement_temperature 293(2)
_cell_measurement_theta_max 24.40
_cell_measurement_theta_min 2.67
_cell_volume 2602.1(5)
_computing_cell_refinement 'SAINT V.6.22'
_computing_data_collection 'SMART V.5.618'
_computing_data_reduction 'SAINT V.6.22'
_computing_molecular_graphics 'SHELXTL (Siemens, 1996)'
_computing_publication_material CIFTAB
_computing_structure_refinement 'SHELXL-97 (Sheldrick, 1997)'
_computing_structure_solution 'SHELXS-97 (Sheldrick, 1990)'
_diffrn_ambient_temperature 293(2)
_diffrn_detector_area_resol_mean '8.33 mm^-1^'
_diffrn_measured_fraction_theta_full 0.804
_diffrn_measured_fraction_theta_max 0.804
_diffrn_measurement_device_type 'Brucker SMART 1000'
_diffrn_measurement_method 'omega sacns'
_diffrn_radiation_monochromator graphite
_diffrn_radiation_source 'normal-focus sealed tube'
_diffrn_radiation_type MoK\a
_diffrn_radiation_wavelength 0.71073
_diffrn_reflns_av_R_equivalents 0.0262
_diffrn_reflns_av_sigmaI/netI 0.0717
_diffrn_reflns_limit_h_max 16
_diffrn_reflns_limit_h_min -11
_diffrn_reflns_limit_k_max 10
_diffrn_reflns_limit_k_min -18
_diffrn_reflns_limit_l_max 19
_diffrn_reflns_limit_l_min -20
_diffrn_reflns_number 14218
_diffrn_reflns_theta_full 28.32
_diffrn_reflns_theta_max 28.32
_diffrn_reflns_theta_min 1.42
_exptl_absorpt_coefficient_mu 0.917
_exptl_absorpt_correction_T_max 0.7642
_exptl_absorpt_correction_T_min 0.6622
_exptl_absorpt_correction_type multi-scan
_exptl_absorpt_process_details 'SADABS V2.03'
_exptl_crystal_colour Purple
_exptl_crystal_density_diffrn 1.544
_exptl_crystal_density_method 'not measured'
_exptl_crystal_description Block
_exptl_crystal_F_000 1260
_exptl_crystal_size_max 0.49
_exptl_crystal_size_mid 0.47
_exptl_crystal_size_min 0.31
_refine_diff_density_max 1.048
_refine_diff_density_min -0.455
_refine_diff_density_rms 0.100
_refine_ls_extinction_method none
_refine_ls_goodness_of_fit_ref 1.049
_refine_ls_hydrogen_treatment mixed
_refine_ls_matrix_type full
_refine_ls_number_parameters 661
_refine_ls_number_reflns 10432
_refine_ls_number_restraints 1
_refine_ls_restrained_S_all 1.050
_refine_ls_R_factor_all 0.1081
_refine_ls_R_factor_gt 0.0733
_refine_ls_shift/su_max 0.001
_refine_ls_shift/su_mean 0.000
_refine_ls_structure_factor_coef Fsqd
_refine_ls_weighting_details 'calc w=1/[\s^2^(Fo^2^)+(0.0866P)^2^+2.3668P] where P=(Fo^2^+2Fc^2^)/3'
_refine_ls_weighting_scheme calc
_refine_ls_wR_factor_gt 0.1658
_refine_ls_wR_factor_ref 0.1875
_reflns_number_gt 7176
_reflns_number_total 10432
_reflns_threshold_expression >2sigma(I)
_cod_data_source_file ic702143d-file001.cif
_cod_data_source_block co
_cod_depositor_comments
;
The following automatic conversions were performed:
'_symmetry_cell_setting' value 'Triclinic' changed to 'triclinic'
according to '/home/saulius/struct/CIF-dictionaries/cif_core.dic'
dictionary named 'cif_core.dic' version 2.4.1 from 2010-06-29.

Automatic conversion script
Id: cif_fix_enum 1527 2010-12-29 10:47:43Z saulius 
;
_cod_database_code 4304602

loop_
_symmetry_equiv_pos_as_xyz
'x, y, z'
'-x, -y, -z'

loop_
_atom_site_label
_atom_site_type_symbol
_atom_site_fract_x
_atom_site_fract_y
_atom_site_fract_z
_atom_site_U_iso_or_equiv
_atom_site_adp_type
_atom_site_occupancy
_atom_site_symmetry_multiplicity
_atom_site_calc_flag
_atom_site_refinement_flags
_atom_site_disorder_assembly
_atom_site_disorder_group
Co1 Co 0.32304(5) 0.70837(5) 0.34028(4) 0.02784(17) Uani 1 1 d . . .
Co2 Co 0.09229(5) 0.73246(4) 0.15912(4) 0.02798(17) Uani 1 1 d . . .
Cl1 Cl 0.20667(9) 0.72147(8) 0.25028(7) 0.0315(3) Uani 1 1 d . . .
N1 N 0.4333(3) 0.6973(3) 0.4224(3) 0.0383(10) Uani 1 1 d . . .
N5 N -0.0167(4) 0.7457(3) 0.0755(3) 0.0406(10) Uani 1 1 d . . .
N3 N 0.3450(3) 0.5566(3) 0.3584(3) 0.0334(9) Uani 1 1 d . . .
H3C H 0.3568 0.5301 0.3026 0.040 Uiso 1 1 calc R . .
N8 N -0.0687(3) 0.7391(3) 0.2684(3) 0.0350(9) Uani 1 1 d . . .
H8A H -0.0682 0.7788 0.3127 0.042 Uiso 1 1 calc R . .
N2 N 0.4643(3) 0.7704(3) 0.2453(2) 0.0318(9) Uani 1 1 d . . .
H2C H 0.4355 0.8226 0.2212 0.038 Uiso 1 1 calc R . .
N7 N 0.1531(3) 0.6022(3) 0.0804(3) 0.0349(9) Uani 1 1 d . . .
H7C H 0.1595 0.5557 0.1211 0.042 Uiso 1 1 calc R . .
N6 N 0.1348(3) 0.8631(3) 0.0874(3) 0.0335(9) Uani 1 1 d . . .
H6C H 0.2107 0.8590 0.0676 0.040 Uiso 1 1 calc R . .
N4 N 0.2159(3) 0.7917(3) 0.4601(3) 0.0359(9) Uani 1 1 d . . .
H4C H 0.1462 0.7748 0.4752 0.043 Uiso 1 1 calc R . .
C11 C 0.3527(4) 0.6192(4) 0.0299(3) 0.0353(11) Uani 1 1 d . . .
C21 C 0.1379(4) 0.4891(4) 0.3379(3) 0.0396(12) Uani 1 1 d . . .
H21 H 0.1902 0.4369 0.3066 0.047 Uiso 1 1 calc R . .
C24 C 0.1675(4) 0.9317(3) 0.3770(3) 0.0365(11) Uani 1 1 d . . .
C13 C 0.4565(4) 0.7384(4) 0.0510(3) 0.0366(11) Uani 1 1 d . . .
H13 H 0.4785 0.7997 0.0390 0.044 Uiso 1 1 calc R . .
C17 C 0.0655(4) 0.6054(4) 0.4616(3) 0.0391(12) Uani 1 1 d . . .
H17 H 0.0678 0.6314 0.5144 0.047 Uiso 1 1 calc R . .
C19 C -0.0265(4) 0.6007(4) 0.3565(3) 0.0367(11) Uani 1 1 d . . .
C12 C 0.3883(4) 0.7091(4) 0.0117(3) 0.0355(11) Uani 1 1 d . . .
H12 H 0.3659 0.7504 -0.0277 0.043 Uiso 1 1 calc R . .
C9 C 0.4641(4) 0.5842(4) 0.1203(3) 0.0345(11) Uani 1 1 d . . .
H9 H 0.4925 0.5406 0.1546 0.041 Uiso 1 1 calc R . .
C27 C 0.1133(4) 0.9601(3) 0.2224(3) 0.0355(11) Uani 1 1 d . . .
C26 C 0.2197(4) 0.9711(3) 0.2154(4) 0.0381(12) Uani 1 1 d . . .
H26 H 0.2734 0.9875 0.1588 0.046 Uiso 1 1 calc R . .
C16 C 0.1483(4) 0.5334(4) 0.4111(3) 0.0371(12) Uani 1 1 d . . .
C30 C 0.0889(5) 0.9588(4) 0.1366(4) 0.0423(12) Uani 1 1 d . . .
H30A H 0.0083 0.9709 0.1537 0.051 Uiso 1 1 calc R . .
H30B H 0.1227 1.0096 0.0953 0.051 Uiso 1 1 calc R . .
C8 C 0.4925(4) 0.6764(4) 0.1085(3) 0.0350(11) Uani 1 1 d . . .
C10 C 0.3944(4) 0.5551(4) 0.0823(3) 0.0377(12) Uani 1 1 d . . .
H10 H 0.3754 0.4927 0.0917 0.045 Uiso 1 1 calc R . .
C18 C -0.0213(4) 0.6393(4) 0.4340(3) 0.0392(12) Uani 1 1 d . . .
H18 H -0.0765 0.6885 0.4680 0.047 Uiso 1 1 calc R . .
C7 C 0.5495(4) 0.7123(4) 0.1630(3) 0.0391(12) Uani 1 1 d . . .
H7A H 0.6049 0.7523 0.1242 0.047 Uiso 1 1 calc R . .
H7B H 0.5881 0.6583 0.1843 0.047 Uiso 1 1 calc R . .
C35 C -0.1351(4) 0.7433(4) 0.1422(4) 0.0468(13) Uani 1 1 d . . .
H35A H -0.1506 0.6771 0.1526 0.056 Uiso 1 1 calc R . .
H35B H -0.1862 0.7779 0.1169 0.056 Uiso 1 1 calc R . .
C25 C 0.2467(4) 0.9578(3) 0.2929(4) 0.0401(12) Uani 1 1 d . . .
H25 H 0.3179 0.9665 0.2884 0.048 Uiso 1 1 calc R . .
C20 C 0.0510(4) 0.5217(4) 0.3111(4) 0.0414(12) Uani 1 1 d . . .
H20 H 0.0441 0.4909 0.2625 0.050 Uiso 1 1 calc R . .
C34 C 0.0656(5) 0.5770(4) 0.0507(4) 0.0449(13) Uani 1 1 d . . .
H34A H 0.0038 0.5564 0.1039 0.054 Uiso 1 1 calc R . .
H34B H 0.0968 0.5243 0.0056 0.054 Uiso 1 1 calc R . .
C15 C 0.2525(4) 0.5085(4) 0.4295(4) 0.0435(13) Uani 1 1 d . . .
H15A H 0.2739 0.4390 0.4258 0.052 Uiso 1 1 calc R . .
H15B H 0.2390 0.5303 0.4915 0.052 Uiso 1 1 calc R . .
C14 C 0.2663(4) 0.5932(4) -0.0004(3) 0.0438(13) Uani 1 1 d . . .
H14A H 0.2870 0.5274 -0.0245 0.053 Uiso 1 1 calc R . .
H14B H 0.2620 0.6356 -0.0499 0.053 Uiso 1 1 calc R . .
C28 C 0.0321(4) 0.9432(3) 0.3088(3) 0.0387(12) Uani 1 1 d . . .
H28 H -0.0415 0.9418 0.3152 0.046 Uiso 1 1 calc R . .
C32 C 0.1127(4) 0.8625(4) 0.0014(3) 0.0402(12) Uani 1 1 d . . .
H32A H 0.1667 0.8145 -0.0423 0.048 Uiso 1 1 calc R . .
H32B H 0.1206 0.9252 -0.0277 0.048 Uiso 1 1 calc R . .
C33 C 0.0237(5) 0.6643(4) 0.0081(4) 0.0454(13) Uani 1 1 d . . .
H33A H 0.0840 0.6814 -0.0484 0.054 Uiso 1 1 calc R . .
H33B H -0.0370 0.6500 -0.0080 0.054 Uiso 1 1 calc R . .
C3 C 0.4529(4) 0.5942(4) 0.4457(4) 0.0423(13) Uani 1 1 d . . .
H3A H 0.3948 0.5808 0.5051 0.051 Uiso 1 1 calc R . .
H3B H 0.5249 0.5806 0.4510 0.051 Uiso 1 1 calc R . .
C36 C -0.1519(4) 0.7899(4) 0.2328(4) 0.0469(14) Uani 1 1 d . . .
H36A H -0.1418 0.8575 0.2232 0.056 Uiso 1 1 calc R . .
H36B H -0.2277 0.7861 0.2781 0.056 Uiso 1 1 calc R . .
C2 C 0.5200(4) 0.8096(4) 0.2999(3) 0.0413(12) Uani 1 1 d . . .
H2A H 0.4721 0.8650 0.3369 0.050 Uiso 1 1 calc R . .
H2B H 0.5904 0.8303 0.2582 0.050 Uiso 1 1 calc R . .
C4 C 0.4516(4) 0.5304(4) 0.3708(4) 0.0417(12) Uani 1 1 d . . .
H4A H 0.5146 0.5387 0.3128 0.050 Uiso 1 1 calc R . .
H4B H 0.4587 0.4633 0.3884 0.050 Uiso 1 1 calc R . .
C22 C -0.1087(4) 0.6484(4) 0.3177(4) 0.0460(13) Uani 1 1 d . . .
H22A H -0.1820 0.6641 0.3678 0.055 Uiso 1 1 calc R . .
H22B H -0.1158 0.6047 0.2745 0.055 Uiso 1 1 calc R . .
C1 C 0.5414(4) 0.7316(4) 0.3628(4) 0.0430(13) Uani 1 1 d . . .
H1A H 0.5938 0.6783 0.3256 0.052 Uiso 1 1 calc R . .
H1B H 0.5743 0.7569 0.4014 0.052 Uiso 1 1 calc R . .
C29 C 0.0590(4) 0.9286(4) 0.3852(3) 0.0394(12) Uani 1 1 d . . .
H29 H 0.0038 0.9166 0.4427 0.047 Uiso 1 1 calc R . .
C31 C -0.0048(5) 0.8395(4) 0.0264(4) 0.0449(13) Uani 1 1 d . . .
H31A H -0.0590 0.8902 0.0662 0.054 Uiso 1 1 calc R . .
H31B H -0.0189 0.8354 -0.0296 0.054 Uiso 1 1 calc R . .
C5 C 0.3736(5) 0.7579(4) 0.5067(3) 0.0472(14) Uani 1 1 d . . .
H5A H 0.3918 0.8232 0.4937 0.057 Uiso 1 1 calc R . .
H5B H 0.3974 0.7329 0.5556 0.057 Uiso 1 1 calc R . .
C6 C 0.2490(5) 0.7585(4) 0.5385(3) 0.0434(13) Uani 1 1 d . . .
H6A H 0.2297 0.6941 0.5567 0.052 Uiso 1 1 calc R . .
H6B H 0.2094 0.8015 0.5918 0.052 Uiso 1 1 calc R . .
C23 C 0.2021(5) 0.9003(4) 0.4551(4) 0.0473(14) Uani 1 1 d . . .
H23A H 0.1455 0.9278 0.5133 0.057 Uiso 1 1 calc R . .
H23B H 0.2724 0.9233 0.4452 0.057 Uiso 1 1 calc R . .
O3 O 0.7300(5) 0.4679(4) 0.3419(3) 0.0988(18) Uani 1 1 d . . .
O1 O 0.8881(4) 0.4167(4) 0.2129(4) 0.1002(19) Uani 1 1 d . . .
O2 O 0.7250(6) 0.3592(4) 0.2374(5) 0.123(2) Uani 1 1 d . . .
O4 O 0.7446(6) 0.5181(4) 0.1982(4) 0.1047(19) Uani 1 1 d . . .
O11 O 0.6412(4) 1.0671(4) 0.0408(4) 0.0904(17) Uani 1 1 d . . .
O12 O 0.5243(4) 0.9666(4) 0.1428(4) 0.109(2) Uani 1 1 d . . .
O5 O 0.3754(5) 0.0723(5) 0.4297(5) 0.138(3) Uani 1 1 d . . .
N9 N 0.4245(7) 0.3716(5) 0.2337(5) 0.092(2) Uani 1 1 d . . .
C37 C 0.4722(8) 0.3049(7) 0.2392(6) 0.095(3) Uani 1 1 d . . .
O9 O 0.7030(6) 0.9615(5) 0.1308(6) 0.135(3) Uani 1 1 d . . .
Cl3 Cl 0.29787(15) 0.15285(17) 0.46814(13) 0.0819(6) Uani 1 1 d . . .
C38A C 0.5440(9) 0.2138(7) 0.2471(7) 0.125(4) Uani 1 1 d . . .
H38A H 0.6219 0.2216 0.2155 0.187 Uiso 1 1 calc R . .
H38B H 0.5282 0.1609 0.2192 0.187 Uiso 1 1 calc R . .
H38C H 0.5277 0.2006 0.3116 0.187 Uiso 1 1 calc R . .
O8 O 0.2507(8) 0.1762(8) 0.3996(6) 0.181(4) Uani 1 1 d . . .
O10 O 0.6739(8) 0.9041(5) 0.0151(5) 0.169(4) Uani 1 1 d . . .
O7 O 0.3438(6) 0.2314(6) 0.4755(5) 0.133(3) Uani 1 1 d . . .
Cl2 Cl 0.77047(12) 0.43886(11) 0.24876(9) 0.0478(3) Uani 1 1 d . . .
Cl4 Cl 0.63215(14) 0.97682(11) 0.08317(10) 0.0567(4) Uani 1 1 d . . .
O6 O 0.2106(5) 0.1348(5) 0.5503(5) 0.135(3) Uani 1 1 d . . .
N10 N 0.2040(8) 0.3761(6) 0.0960(7) 0.125(3) Uani 1 1 d . . .
C40 C 0.2272(9) 0.3094(7) 0.1237(7) 0.101(3) Uani 1 1 d . . .
C39 C 0.2713(11) 0.2189(7) 0.1627(7) 0.143(5) Uani 1 1 d . . .
H39A H 0.3319 0.1826 0.1131 0.214 Uiso 1 1 calc R . .
H39B H 0.2119 0.1801 0.1917 0.214 Uiso 1 1 calc R . .
H39C H 0.2980 0.2369 0.2079 0.214 Uiso 1 1 calc R . .
C46 C 0.7450(15) 0.0643(14) 0.2892(13) 0.184(9) Uani 1 1 d D . .
C45 C 0.6287(11) 0.0210(10) 0.3706(13) 0.213(8) Uani 1 1 d D . .
H45A H 0.5884 -0.0054 0.3397 0.319 Uiso 1 1 calc R . .
H45B H 0.5807 0.0728 0.4116 0.319 Uiso 1 1 calc R . .
H45C H 0.6520 -0.0284 0.4061 0.319 Uiso 1 1 calc R . .
N11 N 0.8162(11) 0.0818(13) 0.2391(9) 0.183(7) Uani 1 1 d . . .
O13 O 0.0247(5) 0.1968(4) 0.3927(4) 0.0998(18) Uani 1 1 d . . .
O14 O 0.9801(8) 0.2060(6) 0.2236(5) 0.167(4) Uani 1 1 d . . .

loop_
_atom_site_aniso_label
_atom_site_aniso_U_11
_atom_site_aniso_U_22
_atom_site_aniso_U_33
_atom_site_aniso_U_23
_atom_site_aniso_U_13
_atom_site_aniso_U_12
Co1 0.0265(3) 0.0304(4) 0.0256(3) 0.0056(3) -0.0095(2) -0.0047(3)
Co2 0.0263(3) 0.0282(4) 0.0292(3) 0.0043(3) -0.0104(3) -0.0056(3)
Cl1 0.0300(6) 0.0329(6) 0.0308(5) 0.0028(5) -0.0113(4) -0.0044(5)
N1 0.037(2) 0.045(3) 0.033(2) 0.0090(19) -0.0148(18) -0.008(2)
N5 0.040(2) 0.042(3) 0.045(2) 0.010(2) -0.021(2) -0.011(2)
N3 0.032(2) 0.033(2) 0.034(2) 0.0081(18) -0.0129(17) -0.0032(18)
N8 0.029(2) 0.039(2) 0.038(2) 0.0078(18) -0.0136(17) -0.0080(18)
N2 0.032(2) 0.036(2) 0.0312(19) 0.0101(17) -0.0156(17) -0.0095(18)
N7 0.038(2) 0.032(2) 0.034(2) 0.0024(17) -0.0140(18) -0.0072(19)
N6 0.030(2) 0.036(2) 0.0323(19) 0.0051(18) -0.0104(17) -0.0037(18)
N4 0.038(2) 0.038(2) 0.0305(19) 0.0000(18) -0.0118(17) -0.0056(19)
C11 0.026(2) 0.046(3) 0.026(2) -0.009(2) -0.0024(19) 0.002(2)
C21 0.044(3) 0.033(3) 0.043(3) 0.007(2) -0.016(2) -0.012(2)
C24 0.048(3) 0.021(2) 0.040(3) -0.005(2) -0.019(2) 0.003(2)
C13 0.031(3) 0.039(3) 0.031(2) 0.010(2) -0.003(2) -0.008(2)
C17 0.044(3) 0.045(3) 0.028(2) 0.012(2) -0.010(2) -0.021(3)
C19 0.033(3) 0.038(3) 0.041(3) 0.018(2) -0.012(2) -0.020(2)
C12 0.030(3) 0.044(3) 0.027(2) 0.008(2) -0.0059(19) -0.004(2)
C9 0.027(2) 0.035(3) 0.030(2) 0.003(2) -0.0029(19) 0.008(2)
C27 0.045(3) 0.019(2) 0.041(3) 0.004(2) -0.016(2) -0.001(2)
C26 0.045(3) 0.023(2) 0.043(3) 0.006(2) -0.013(2) -0.010(2)
C16 0.035(3) 0.032(3) 0.038(2) 0.017(2) -0.007(2) -0.013(2)
C30 0.049(3) 0.030(3) 0.048(3) 0.009(2) -0.021(3) -0.004(2)
C8 0.023(2) 0.043(3) 0.032(2) 0.001(2) -0.0028(19) -0.004(2)
C10 0.035(3) 0.033(3) 0.035(2) -0.008(2) -0.005(2) 0.002(2)
C18 0.031(3) 0.042(3) 0.037(2) 0.008(2) -0.002(2) -0.014(2)
C7 0.025(2) 0.050(3) 0.039(3) 0.010(2) -0.011(2) -0.004(2)
C35 0.035(3) 0.054(4) 0.058(3) 0.015(3) -0.025(3) -0.012(3)
C25 0.042(3) 0.028(3) 0.054(3) 0.002(2) -0.022(2) -0.006(2)
C20 0.048(3) 0.036(3) 0.040(3) 0.008(2) -0.013(2) -0.020(3)
C34 0.043(3) 0.046(3) 0.054(3) -0.005(3) -0.025(3) -0.015(3)
C15 0.047(3) 0.042(3) 0.041(3) 0.017(2) -0.016(2) -0.013(3)
C14 0.048(3) 0.047(3) 0.034(2) -0.007(2) -0.014(2) -0.003(3)
C28 0.034(3) 0.028(3) 0.047(3) -0.004(2) -0.011(2) 0.005(2)
C32 0.044(3) 0.041(3) 0.035(2) 0.012(2) -0.015(2) -0.011(2)
C33 0.042(3) 0.056(4) 0.049(3) -0.003(3) -0.027(3) -0.011(3)
C3 0.039(3) 0.045(3) 0.045(3) 0.018(2) -0.021(2) -0.004(2)
C36 0.027(3) 0.053(4) 0.054(3) 0.010(3) -0.011(2) -0.002(2)
C2 0.039(3) 0.053(3) 0.040(3) 0.011(2) -0.022(2) -0.020(3)
C4 0.037(3) 0.043(3) 0.043(3) 0.011(2) -0.016(2) 0.001(2)
C22 0.040(3) 0.048(3) 0.050(3) 0.016(3) -0.015(2) -0.019(3)
C1 0.034(3) 0.056(4) 0.045(3) 0.013(3) -0.020(2) -0.015(3)
C29 0.039(3) 0.033(3) 0.035(2) -0.007(2) -0.004(2) 0.003(2)
C31 0.049(3) 0.053(3) 0.041(3) 0.016(3) -0.027(3) -0.010(3)
C5 0.058(4) 0.054(4) 0.036(3) 0.003(2) -0.027(3) -0.004(3)
C6 0.054(3) 0.045(3) 0.028(2) 0.004(2) -0.015(2) -0.001(3)
C23 0.061(4) 0.035(3) 0.042(3) -0.012(2) -0.020(3) 0.004(3)
O3 0.109(4) 0.120(5) 0.047(3) 0.007(3) -0.007(3) -0.025(4)
O1 0.050(3) 0.105(4) 0.125(5) -0.031(4) -0.012(3) -0.001(3)
O2 0.132(5) 0.092(4) 0.173(7) 0.012(4) -0.072(5) -0.067(4)
O4 0.146(5) 0.090(4) 0.093(4) 0.037(3) -0.066(4) -0.018(4)
O11 0.086(4) 0.062(3) 0.106(4) 0.046(3) -0.020(3) -0.025(3)
O12 0.067(3) 0.112(5) 0.127(5) 0.069(4) -0.017(3) -0.029(3)
O5 0.081(4) 0.119(6) 0.156(6) -0.020(5) 0.013(4) -0.001(4)
N9 0.114(6) 0.055(4) 0.092(5) 0.005(4) -0.028(4) 0.003(4)
C37 0.115(7) 0.063(5) 0.073(5) -0.001(4) -0.005(5) 0.002(5)
O9 0.110(5) 0.149(6) 0.178(7) 0.078(5) -0.088(5) -0.046(5)
Cl3 0.0524(10) 0.1044(16) 0.0743(11) -0.0328(11) -0.0061(9) -0.0116(10)
C38A 0.116(8) 0.100(8) 0.123(8) 0.003(6) -0.016(6) 0.000(6)
O8 0.154(8) 0.272(12) 0.149(7) -0.032(7) -0.095(7) -0.008(7)
O10 0.252(10) 0.088(5) 0.119(6) -0.017(4) -0.009(6) -0.061(6)
O7 0.136(6) 0.149(6) 0.123(5) -0.030(5) -0.042(5) -0.067(5)
Cl2 0.0456(8) 0.0514(8) 0.0439(7) 0.0038(6) -0.0131(6) -0.0136(7)
Cl4 0.0622(10) 0.0484(9) 0.0555(8) 0.0184(7) -0.0153(7) -0.0241(8)
O6 0.096(5) 0.131(6) 0.106(5) -0.004(4) 0.032(4) 0.000(4)
N10 0.129(7) 0.065(5) 0.178(9) 0.027(6) -0.061(6) -0.012(5)
C40 0.122(8) 0.065(6) 0.099(7) 0.004(5) -0.018(6) -0.034(6)
C39 0.212(13) 0.082(7) 0.101(7) 0.013(6) -0.025(8) -0.031(8)
C46 0.164(17) 0.199(17) 0.187(18) -0.119(16) -0.077(14) 0.046(14)
C45 0.106(10) 0.165(14) 0.36(3) -0.027(15) -0.079(14) -0.002(10)
N11 0.142(11) 0.238(14) 0.127(10) -0.026(10) -0.046(8) 0.101(11)
O13 0.080(4) 0.110(5) 0.084(4) -0.013(3) -0.008(3) -0.004(3)
O14 0.192(8) 0.163(7) 0.100(5) 0.006(5) -0.037(5) 0.065(6)

loop_
_atom_type_symbol
_atom_type_description
_atom_type_scat_dispersion_real
_atom_type_scat_dispersion_imag
_atom_type_scat_source
C C 0.0033 0.0016 'International Tables Vol C Tables 4.2.6.8 and 6.1.1.4'
H H 0.0000 0.0000 'International Tables Vol C Tables 4.2.6.8 and 6.1.1.4'
N N 0.0061 0.0033 'International Tables Vol C Tables 4.2.6.8 and 6.1.1.4'
O O 0.0106 0.0060 'International Tables Vol C Tables 4.2.6.8 and 6.1.1.4'
Co Co 0.3494 0.9721 'International Tables Vol C Tables 4.2.6.8 and 6.1.1.4'
Cl Cl 0.1484 0.1585 'International Tables Vol C Tables 4.2.6.8 and 6.1.1.4'

loop_
_geom_angle_atom_site_label_1
_geom_angle_atom_site_label_2
_geom_angle_atom_site_label_3
_geom_angle
_geom_angle_site_symmetry_1
_geom_angle_site_symmetry_3
_geom_angle_publ_flag
N4 Co1 N3 116.16(15) . . ?
N4 Co1 N2 116.83(16) . . ?
N3 Co1 N2 117.16(15) . . ?
N4 Co1 N1 79.37(15) . . ?
N3 Co1 N1 79.71(15) . . ?
N2 Co1 N1 79.23(14) . . ?
N4 Co1 Cl1 101.01(12) . . ?
N3 Co1 Cl1 100.77(11) . . ?
N2 Co1 Cl1 99.92(10) . . ?
N1 Co1 Cl1 179.15(11) . . ?
N8 Co2 N7 116.14(16) . . ?
N8 Co2 N6 116.53(15) . . ?
N7 Co2 N6 117.50(15) . . ?
N8 Co2 N5 79.89(15) . . ?
N7 Co2 N5 79.21(16) . . ?
N6 Co2 N5 79.26(15) . . ?
N8 Co2 Cl1 99.44(11) . . ?
N7 Co2 Cl1 102.03(11) . . ?
N6 Co2 Cl1 100.17(11) . . ?
N5 Co2 Cl1 178.76(12) . . ?
Co2 Cl1 Co1 179.15(6) . . ?
C5 N1 C1 111.3(4) . . ?
C5 N1 C3 111.5(4) . . ?
C1 N1 C3 110.3(4) . . ?
C5 N1 Co1 107.8(3) . . ?
C1 N1 Co1 108.2(3) . . ?
C3 N1 Co1 107.6(3) . . ?
C33 N5 C31 110.7(4) . . ?
C33 N5 C35 111.9(4) . . ?
C31 N5 C35 110.6(4) . . ?
C33 N5 Co2 107.9(3) . . ?
C31 N5 Co2 108.0(3) . . ?
C35 N5 Co2 107.7(3) . . ?
C4 N3 C15 111.0(4) . . ?
C4 N3 Co1 107.8(3) . . ?
C15 N3 Co1 120.4(3) . . ?
C36 N8 C22 110.5(4) . . ?
C36 N8 Co2 107.7(3) . . ?
C22 N8 Co2 119.9(3) . . ?
C2 N2 C7 110.6(4) . . ?
C2 N2 Co1 107.9(3) . . ?
C7 N2 Co1 119.9(3) . . ?
C34 N7 C14 110.7(4) . . ?
C34 N7 Co2 109.1(3) . . ?
C14 N7 Co2 119.1(3) . . ?
C32 N6 C30 110.3(4) . . ?
C32 N6 Co2 108.2(3) . . ?
C30 N6 Co2 120.9(3) . . ?
C6 N4 C23 110.9(4) . . ?
C6 N4 Co1 108.0(3) . . ?
C23 N4 Co1 119.6(3) . . ?
C12 C11 C10 118.9(5) . . ?
C12 C11 C14 120.9(5) . . ?
C10 C11 C14 120.0(5) . . ?
C20 C21 C16 120.5(5) . . ?
C29 C24 C25 119.3(5) . . ?
C29 C24 C23 120.7(5) . . ?
C25 C24 C23 119.9(5) . . ?
C12 C13 C8 120.0(5) . . ?
C16 C17 C18 120.3(5) . . ?
C18 C19 C20 118.9(5) . . ?
C18 C19 C22 120.1(5) . . ?
C20 C19 C22 120.8(5) . . ?
C13 C12 C11 121.0(5) . . ?
C8 C9 C10 121.4(5) . . ?
C26 C27 C28 119.1(5) . . ?
C26 C27 C30 120.3(5) . . ?
C28 C27 C30 120.5(5) . . ?
C27 C26 C25 120.1(5) . . ?
C17 C16 C21 119.1(5) . . ?
C17 C16 C15 120.7(5) . . ?
C21 C16 C15 120.0(5) . . ?
N6 C30 C27 110.3(4) . . ?
C9 C8 C13 118.5(5) . . ?
C9 C8 C7 120.9(5) . . ?
C13 C8 C7 120.3(5) . . ?
C9 C10 C11 119.8(5) . . ?
C19 C18 C17 120.5(5) . . ?
C8 C7 N2 109.5(4) . . ?
N5 C35 C36 108.8(4) . . ?
C24 C25 C26 120.0(5) . . ?
C21 C20 C19 120.2(5) . . ?
N7 C34 C33 109.0(4) . . ?
C16 C15 N3 108.9(4) . . ?
C11 C14 N7 110.3(4) . . ?
C29 C28 C27 120.7(5) . . ?
N6 C32 C31 109.0(4) . . ?
N5 C33 C34 109.2(4) . . ?
N1 C3 C4 109.9(4) . . ?
N8 C36 C35 109.2(4) . . ?
N2 C2 C1 108.7(4) . . ?
N3 C4 C3 109.3(4) . . ?
C19 C22 N8 109.7(4) . . ?
N1 C1 C2 109.0(4) . . ?
C28 C29 C24 120.3(5) . . ?
N5 C31 C32 108.9(4) . . ?
N1 C5 C6 109.9(4) . . ?
N4 C6 C5 108.5(4) . . ?
C24 C23 N4 109.7(4) . . ?
N9 C37 C38A 177.0(12) . . ?
O7 Cl3 O6 112.0(5) . . ?
O7 Cl3 O5 114.2(5) . . ?
O6 Cl3 O5 113.7(4) . . ?
O7 Cl3 O8 105.9(6) . . ?
O6 Cl3 O8 107.1(5) . . ?
O5 Cl3 O8 103.0(5) . . ?
O2 Cl2 O3 112.1(4) . . ?
O2 Cl2 O1 109.0(4) . . ?
O3 Cl2 O1 109.9(4) . . ?
O2 Cl2 O4 110.8(4) . . ?
O3 Cl2 O4 107.7(4) . . ?
O1 Cl2 O4 107.3(4) . . ?
O12 Cl4 O9 109.7(4) . . ?
O12 Cl4 O10 110.3(5) . . ?
O9 Cl4 O10 104.1(6) . . ?
O12 Cl4 O11 113.0(3) . . ?
O9 Cl4 O11 109.7(4) . . ?
O10 Cl4 O11 109.7(4) . . ?
N10 C40 C39 173.8(12) . . ?
N11 C46 C45 173(2) . . ?

loop_
_geom_bond_atom_site_label_1
_geom_bond_atom_site_label_2
_geom_bond_distance
_geom_bond_site_symmetry_2
_geom_bond_publ_flag
Co1 N4 2.118(4) . ?
Co1 N3 2.124(4) . ?
Co1 N2 2.130(4) . ?
Co1 N1 2.269(4) . ?
Co1 Cl1 2.4359(13) . ?
Co2 N8 2.113(4) . ?
Co2 N7 2.116(4) . ?
Co2 N6 2.126(4) . ?
Co2 N5 2.272(4) . ?
Co2 Cl1 2.4303(13) . ?
N1 C5 1.469(6) . ?
N1 C1 1.484(6) . ?
N1 C3 1.485(6) . ?
N5 C33 1.478(7) . ?
N5 C31 1.487(7) . ?
N5 C35 1.488(7) . ?
N3 C4 1.477(6) . ?
N3 C15 1.501(6) . ?
N8 C36 1.493(6) . ?
N8 C22 1.503(6) . ?
N2 C2 1.486(6) . ?
N2 C7 1.503(6) . ?
N7 C34 1.482(6) . ?
N7 C14 1.511(6) . ?
N6 C32 1.484(6) . ?
N6 C30 1.498(6) . ?
N4 C6 1.491(6) . ?
N4 C23 1.507(6) . ?
C11 C12 1.381(7) . ?
C11 C10 1.388(7) . ?
C11 C14 1.480(7) . ?
C21 C20 1.376(7) . ?
C21 C16 1.386(7) . ?
C24 C29 1.380(7) . ?
C24 C25 1.387(7) . ?
C24 C23 1.492(7) . ?
C13 C12 1.378(7) . ?
C13 C8 1.394(7) . ?
C17 C16 1.377(7) . ?
C17 C18 1.386(7) . ?
C19 C18 1.378(7) . ?
C19 C20 1.391(7) . ?
C19 C22 1.500(7) . ?
C9 C8 1.376(7) . ?
C9 C10 1.381(7) . ?
C27 C26 1.383(7) . ?
C27 C28 1.384(7) . ?
C27 C30 1.499(7) . ?
C26 C25 1.389(7) . ?
C16 C15 1.494(7) . ?
C8 C7 1.478(7) . ?
C35 C36 1.509(8) . ?
C34 C33 1.506(8) . ?
C28 C29 1.374(7) . ?
C32 C31 1.506(7) . ?
C3 C4 1.510(7) . ?
C2 C1 1.510(7) . ?
C5 C6 1.502(8) . ?
O3 Cl2 1.396(5) . ?
O1 Cl2 1.405(5) . ?
O2 Cl2 1.383(5) . ?
O4 Cl2 1.415(5) . ?
O11 Cl4 1.399(5) . ?
O12 Cl4 1.372(5) . ?
O5 Cl3 1.383(6) . ?
N9 C37 1.068(10) . ?
C37 C38A 1.505(13) . ?
O9 Cl4 1.393(6) . ?
Cl3 O7 1.353(6) . ?
Cl3 O6 1.381(6) . ?
Cl3 O8 1.441(8) . ?
O10 Cl4 1.394(7) . ?
N10 C40 1.068(11) . ?
C40 C39 1.522(15) . ?
C46 N11 1.00(2) . ?
C46 C45 1.72(2) . ?
